data_7104951
loop_
_publ_author_name
'Chou, Chang-Chuan'
'Liu, Hsueh-Ju'
'Hung-Chieh Chao, Lucas'

_publ_section_title
;
 A facile iodide-controlled fluorescent switch based on the
 interconversion between two- and three-coordinate copper(I) complexes.
;
_journal_issue 42
_journal_name_full 'Chemical communications (Cambridge, England)'
_journal_page_first 6382
_journal_page_last 6384
_journal_paper_doi 10.1039/b908765f
_journal_year 2009
_chemical_formula_moiety 'C29 H30 N6'
_chemical_formula_sum 'C29 H30 N6'
_chemical_formula_weight 462.59
_chemical_name_systematic
;
?
;
_space_group_IT_number 14
_symmetry_cell_setting monoclinic
_symmetry_space_group_name_Hall '-P 2yn'
_symmetry_space_group_name_H-M 'P 1 21/n 1'
_atom_sites_solution_hydrogens geom
_atom_sites_solution_primary direct
_atom_sites_solution_secondary difmap
_audit_creation_method SHELXL-97
_cell_angle_alpha 90.00
_cell_angle_beta 113.4740(10)
_cell_angle_gamma 90.00
_cell_formula_units_Z 4
_cell_length_a 10.7905(2)
_cell_length_b 19.1349(4)
_cell_length_c 13.3567(3)
_cell_measurement_reflns_used 16827
_cell_measurement_temperature 200(2)
_cell_measurement_theta_max 25.028
_cell_measurement_theta_min 2.037
_cell_volume 2529.59(9)
_computing_cell_refinement 'HKL Scalepack (Otwinowski & Minor 1997)'
_computing_data_collection 'Collect (Nonius BV, 1997-2000)'
_computing_data_reduction 'HKL Denzo and Scalepack'
_computing_molecular_graphics 'Ortep-3 for Windows (Farrugia, 1997)'
_computing_publication_material 'WinGX publication routines (Farrugia, 1999)'
_computing_structure_refinement 'SHELXL-97 (Sheldrick, 1997)'
_computing_structure_solution 'SHELXS-86 (Sheldrick, 1986)'
_diffrn_ambient_temperature 200(2)
_diffrn_detector_area_resol_mean 9
_diffrn_measured_fraction_theta_full 0.999
_diffrn_measured_fraction_theta_max 0.999
_diffrn_measurement_device_type KappaCCD
_diffrn_measurement_method 'CCD rotation images, thick slices'
_diffrn_radiation_monochromator graphite
_diffrn_radiation_source 'fine-focus sealed tube'
_diffrn_radiation_type MoK\a
_diffrn_radiation_wavelength 0.71073
_diffrn_reflns_av_R_equivalents 0.0740
_diffrn_reflns_av_sigmaI/netI 0.0584
_diffrn_reflns_limit_h_max 12
_diffrn_reflns_limit_h_min -12
_diffrn_reflns_limit_k_max 22
_diffrn_reflns_limit_k_min -22
_diffrn_reflns_limit_l_max 15
_diffrn_reflns_limit_l_min -15
_diffrn_reflns_number 23998
_diffrn_reflns_theta_full 25.02
_diffrn_reflns_theta_max 25.02
_diffrn_reflns_theta_min 2.07
_exptl_absorpt_coefficient_mu 0.074
_exptl_absorpt_correction_T_max 1.0739
_exptl_absorpt_correction_T_min 0.8775
_exptl_absorpt_correction_type multi-scan
_exptl_absorpt_process_details
;
?
;
_exptl_crystal_colour colorless
_exptl_crystal_density_diffrn 1.215
_exptl_crystal_density_method 'not measured'
_exptl_crystal_description prism
_exptl_crystal_F_000 984
_exptl_crystal_size_max 0.32
_exptl_crystal_size_mid 0.26
_exptl_crystal_size_min 0.06
_refine_diff_density_max 0.595
_refine_diff_density_min -0.525
_refine_diff_density_rms 0.170
_refine_ls_extinction_coef 0.044(5)
_refine_ls_extinction_expression Fc^*^=kFc[1+0.001xFc^2^\l^3^/sin(2\q)]^-1/4^
_refine_ls_extinction_method SHELXL
_refine_ls_goodness_of_fit_ref 0.765
_refine_ls_hydrogen_treatment fixed
_refine_ls_matrix_type full
_refine_ls_number_parameters 317
_refine_ls_number_reflns 4448
_refine_ls_number_restraints 0
_refine_ls_restrained_S_all 0.765
_refine_ls_R_factor_all 0.1165
_refine_ls_R_factor_gt 0.0727
_refine_ls_shift/su_max 0.001
_refine_ls_shift/su_mean 0.000
_refine_ls_structure_factor_coef Fsqd
_refine_ls_weighting_details 'calc w=1/[\s^2^(Fo^2^)+(0.1993P)^2^+4.5856P] where P=(Fo^2^+2Fc^2^)/3'
_refine_ls_weighting_scheme calc
_refine_ls_wR_factor_gt 0.1932
_refine_ls_wR_factor_ref 0.2530
_reflns_number_gt 2915
_reflns_number_total 4448
_reflns_threshold_expression >2sigma(I)
_cod_data_source_file b908765f.txt
_cod_data_source_block 8903
_cod_original_sg_symbol_H-M 'P 21/n'
_cod_database_code 7104951

loop_
_symmetry_equiv_pos_as_xyz
'x, y, z'
'-x+1/2, y+1/2, -z+1/2'
'-x, -y, -z'
'x-1/2, -y-1/2, z-1/2'

loop_
_atom_site_label
_atom_site_type_symbol
_atom_site_fract_x
_atom_site_fract_y
_atom_site_fract_z
_atom_site_U_iso_or_equiv
_atom_site_adp_type
_atom_site_occupancy
_atom_site_symmetry_multiplicity
_atom_site_calc_flag
_atom_site_refinement_flags
_atom_site_disorder_assembly
_atom_site_disorder_group
N1 N -0.1794(3) 0.00170(15) 0.0048(2) 0.0390(7) Uani 1 1 d . . .
N2 N -0.2108(3) 0.06769(14) -0.0369(2) 0.0352(7) Uani 1 1 d . . .
N3 N -0.0863(3) 0.16005(14) 0.0841(2) 0.0344(7) Uani 1 1 d . . .
N4 N 0.1058(3) 0.09579(14) 0.2075(2) 0.0321(7) Uani 1 1 d . . .
N5 N 0.2868(3) 0.01637(15) 0.4238(2) 0.0369(7) Uani 1 1 d . . .
N6 N 0.1661(3) 0.00106(14) 0.3402(2) 0.0338(7) Uani 1 1 d . . .
C1 C -0.3066(5) -0.1044(2) 0.0078(4) 0.0560(11) Uani 1 1 d . . .
H1A H -0.2152 -0.1219 0.0503 0.084 Uiso 1 1 calc R . .
H1B H -0.3491 -0.1329 -0.0581 0.084 Uiso 1 1 calc R . .
H1C H -0.3604 -0.1072 0.0520 0.084 Uiso 1 1 calc R . .
C2 C -0.2993(4) -0.02970(19) -0.0240(3) 0.0407(9) Uani 1 1 d . . .
C3 C -0.4039(4) 0.0149(2) -0.0837(3) 0.0442(9) Uani 1 1 d . . .
H3 H -0.4975 0.0040 -0.1142 0.053 Uiso 1 1 calc R . .
C4 C -0.3464(4) 0.07759(19) -0.0902(3) 0.0377(8) Uani 1 1 d . . .
C5 C -0.4056(4) 0.1455(2) -0.1427(3) 0.0516(10) Uani 1 1 d . . .
H5A H -0.3331 0.1796 -0.1295 0.077 Uiso 1 1 calc R . .
H5B H -0.4682 0.1628 -0.1117 0.077 Uiso 1 1 calc R . .
H5C H -0.4545 0.1386 -0.2215 0.077 Uiso 1 1 calc R . .
C6 C -0.1039(3) 0.11882(17) -0.0143(3) 0.0347(8) Uani 1 1 d . . .
H6A H -0.1262 0.1506 -0.0776 0.042 Uiso 1 1 calc R . .
H6B H -0.0183 0.0947 -0.0031 0.042 Uiso 1 1 calc R . .
C7 C 0.0006(3) 0.21942(17) 0.0945(3) 0.0333(8) Uani 1 1 d . . .
C8 C -0.0511(4) 0.28038(19) 0.0403(3) 0.0441(9) Uani 1 1 d . . .
H8 H -0.1454 0.2846 -0.0016 0.053 Uiso 1 1 calc R . .
C9 C 0.0357(4) 0.33681(19) 0.0468(3) 0.0496(10) Uani 1 1 d . . .
H9 H -0.0008 0.3792 0.0099 0.059 Uiso 1 1 calc R . .
C10 C 0.1710(4) 0.33118(19) 0.1055(3) 0.0468(10) Uani 1 1 d . . .
H10 H 0.2279 0.3697 0.1084 0.056 Uiso 1 1 calc R . .
C11 C 0.2288(4) 0.26905(19) 0.1622(3) 0.0404(9) Uani 1 1 d . . .
C12 C 0.1415(3) 0.21273(17) 0.1575(3) 0.0329(8) Uani 1 1 d . . .
C13 C 0.1975(3) 0.14846(18) 0.2131(3) 0.0329(8) Uani 1 1 d . . .
C14 C 0.3345(4) 0.1423(2) 0.2683(3) 0.0443(9) Uani 1 1 d . . .
H14 H 0.3721 0.1002 0.3057 0.053 Uiso 1 1 calc R . .
C15 C 0.4194(4) 0.1981(2) 0.2697(3) 0.0511(10) Uani 1 1 d . . .
H15 H 0.5144 0.1926 0.3062 0.061 Uiso 1 1 calc R . .
C16 C 0.3691(4) 0.2601(2) 0.2203(3) 0.0494(10) Uani 1 1 d . . .
H16 H 0.4289 0.2976 0.2250 0.059 Uiso 1 1 calc R . .
C17 C -0.0322(3) 0.11767(17) 0.1838(3) 0.0322(8) Uani 1 1 d . . .
H17 H -0.0886 0.0744 0.1698 0.039 Uiso 1 1 calc R . .
C18 C 0.1434(4) 0.02371(17) 0.2301(3) 0.0340(8) Uani 1 1 d . . .
H18A H 0.2270 0.0154 0.2180 0.041 Uiso 1 1 calc R . .
H18B H 0.0713 -0.0056 0.1773 0.041 Uiso 1 1 calc R . .
C19 C 0.3863(4) 0.0014(2) 0.6231(3) 0.0526(10) Uani 1 1 d . . .
H19A H 0.4638 0.0234 0.6149 0.079 Uiso 1 1 calc R . .
H19B H 0.4126 -0.0447 0.6566 0.079 Uiso 1 1 calc R . .
H19C H 0.3567 0.0307 0.6696 0.079 Uiso 1 1 calc R . .
C20 C 0.2729(4) -0.00640(18) 0.5130(3) 0.0361(8) Uani 1 1 d . . .
C21 C 0.1459(4) -0.03541(19) 0.4880(3) 0.0399(9) Uani 1 1 d . . .
H21 H 0.1127 -0.0551 0.5378 0.048 Uiso 1 1 calc R . .
C22 C 0.0782(4) -0.02984(17) 0.3770(3) 0.0352(8) Uani 1 1 d . . .
C23 C -0.0602(4) -0.0523(2) 0.3038(3) 0.0491(10) Uani 1 1 d . . .
H23A H -0.0768 -0.0402 0.2282 0.074 Uiso 1 1 calc R . .
H23B H -0.1265 -0.0286 0.3251 0.074 Uiso 1 1 calc R . .
H23C H -0.0685 -0.1030 0.3098 0.074 Uiso 1 1 calc R . .
C24 C -0.0485(4) 0.15632(18) 0.2775(3) 0.0377(8) Uani 1 1 d . . .
C25 C 0.0519(4) 0.15570(18) 0.3817(3) 0.0431(9) Uani 1 1 d . . .
H25 H 0.1350 0.1327 0.3948 0.052 Uiso 1 1 calc R . .
C26 C 0.0329(5) 0.1883(2) 0.4679(3) 0.0550(11) Uani 1 1 d . . .
H26 H 0.1032 0.1880 0.5390 0.066 Uiso 1 1 calc R . .
C27 C -0.0867(6) 0.2207(2) 0.4501(4) 0.0647(14) Uani 1 1 d . . .
H27 H -0.0998 0.2425 0.5091 0.078 Uiso 1 1 calc R . .
C28 C -0.1892(5) 0.2221(2) 0.3465(5) 0.0655(13) Uani 1 1 d . . .
H28 H -0.2723 0.2449 0.3340 0.079 Uiso 1 1 calc R . .
C29 C -0.1691(4) 0.1896(2) 0.2606(4) 0.0536(11) Uani 1 1 d . . .
H29 H -0.2392 0.1902 0.1895 0.064 Uiso 1 1 calc R . .

loop_
_atom_site_aniso_label
_atom_site_aniso_U_11
_atom_site_aniso_U_22
_atom_site_aniso_U_33
_atom_site_aniso_U_23
_atom_site_aniso_U_13
_atom_site_aniso_U_12
N1 0.0466(18) 0.0297(15) 0.0375(16) -0.0011(12) 0.0134(14) -0.0040(13)
N2 0.0366(17) 0.0325(15) 0.0335(15) -0.0022(12) 0.0108(13) -0.0038(12)
N3 0.0383(16) 0.0255(14) 0.0353(16) 0.0021(11) 0.0103(13) 0.0000(12)
N4 0.0328(15) 0.0268(14) 0.0346(15) 0.0022(11) 0.0112(12) 0.0030(12)
N5 0.0351(16) 0.0336(16) 0.0375(16) 0.0015(12) 0.0096(13) 0.0026(12)
N6 0.0350(16) 0.0296(15) 0.0345(16) 0.0019(12) 0.0116(13) 0.0034(12)
C1 0.076(3) 0.043(2) 0.053(2) -0.0033(18) 0.029(2) -0.019(2)
C2 0.051(2) 0.039(2) 0.0324(18) -0.0072(15) 0.0169(17) -0.0116(17)
C3 0.037(2) 0.054(2) 0.039(2) -0.0038(17) 0.0124(17) -0.0108(17)
C4 0.038(2) 0.043(2) 0.0295(17) -0.0041(14) 0.0099(15) 0.0008(16)
C5 0.048(2) 0.052(2) 0.049(2) 0.0043(19) 0.0137(19) 0.0075(19)
C6 0.0369(19) 0.0326(18) 0.0330(18) -0.0011(14) 0.0122(15) -0.0058(15)
C7 0.0391(19) 0.0266(17) 0.0324(17) 0.0006(13) 0.0124(15) -0.0032(14)
C8 0.050(2) 0.0326(19) 0.045(2) 0.0051(16) 0.0140(18) 0.0015(16)
C9 0.070(3) 0.0273(19) 0.045(2) 0.0062(16) 0.017(2) -0.0010(18)
C10 0.066(3) 0.033(2) 0.042(2) -0.0005(16) 0.023(2) -0.0125(18)
C11 0.051(2) 0.036(2) 0.0359(19) -0.0014(15) 0.0187(17) -0.0118(16)
C12 0.041(2) 0.0295(17) 0.0292(17) -0.0039(13) 0.0156(15) -0.0065(14)
C13 0.0337(18) 0.0362(18) 0.0284(17) 0.0006(14) 0.0119(14) -0.0044(14)
C14 0.040(2) 0.048(2) 0.042(2) 0.0067(17) 0.0145(17) -0.0020(17)
C15 0.033(2) 0.066(3) 0.049(2) 0.004(2) 0.0118(17) -0.0091(19)
C16 0.047(2) 0.054(2) 0.047(2) -0.0007(18) 0.0179(19) -0.0192(19)
C17 0.0335(18) 0.0266(16) 0.0354(18) 0.0016(13) 0.0126(15) -0.0017(14)
C18 0.043(2) 0.0258(17) 0.0317(18) 0.0016(13) 0.0134(15) 0.0047(14)
C19 0.052(2) 0.057(3) 0.040(2) 0.0050(18) 0.0091(19) 0.006(2)
C20 0.040(2) 0.0324(18) 0.0314(18) 0.0036(14) 0.0096(15) 0.0062(15)
C21 0.047(2) 0.0363(19) 0.038(2) 0.0037(15) 0.0185(17) 0.0061(16)
C22 0.040(2) 0.0260(17) 0.042(2) 0.0029(14) 0.0183(16) 0.0007(14)
C23 0.048(2) 0.050(2) 0.048(2) 0.0065(18) 0.0175(19) -0.0059(18)
C24 0.044(2) 0.0301(18) 0.046(2) -0.0013(15) 0.0258(18) -0.0048(15)
C25 0.062(2) 0.0289(18) 0.041(2) 0.0031(15) 0.0238(19) -0.0014(17)
C26 0.095(3) 0.033(2) 0.047(2) -0.0008(17) 0.038(2) -0.006(2)
C27 0.106(4) 0.044(2) 0.073(3) -0.012(2) 0.065(3) -0.016(3)
C28 0.062(3) 0.056(3) 0.101(4) -0.012(3) 0.057(3) -0.003(2)
C29 0.048(2) 0.050(2) 0.068(3) -0.011(2) 0.028(2) -0.0053(19)

loop_
_atom_type_symbol
_atom_type_description
_atom_type_scat_dispersion_real
_atom_type_scat_dispersion_imag
_atom_type_scat_source
C C 0.0033 0.0016 'International Tables Vol C Tables 4.2.6.8 and 6.1.1.4'
H H 0.0000 0.0000 'International Tables Vol C Tables 4.2.6.8 and 6.1.1.4'
N N 0.0061 0.0033 'International Tables Vol C Tables 4.2.6.8 and 6.1.1.4'

loop_
_geom_angle_atom_site_label_1
_geom_angle_atom_site_label_2
_geom_angle_atom_site_label_3
_geom_angle
_geom_angle_site_symmetry_1
_geom_angle_site_symmetry_3
_geom_angle_publ_flag
C2 N1 N2 104.1(3) . . ?
N1 N2 C4 112.5(3) . . ?
N1 N2 C6 119.4(3) . . ?
C4 N2 C6 128.0(3) . . ?
C7 N3 C17 109.8(3) . . ?
C7 N3 C6 110.7(3) . . ?
C17 N3 C6 112.1(3) . . ?
C13 N4 C18 123.3(3) . . ?
C13 N4 C17 116.5(3) . . ?
C18 N4 C17 120.1(3) . . ?
C20 N5 N6 104.5(3) . . ?
C22 N6 N5 111.9(3) . . ?
C22 N6 C18 129.1(3) . . ?
N5 N6 C18 118.8(3) . . ?
C2 C1 H1A 109.5 . . ?
C2 C1 H1B 109.5 . . ?
H1A C1 H1B 109.5 . . ?
C2 C1 H1C 109.5 . . ?
H1A C1 H1C 109.5 . . ?
H1B C1 H1C 109.5 . . ?
N1 C2 C3 111.3(3) . . ?
N1 C2 C1 120.0(4) . . ?
C3 C2 C1 128.7(4) . . ?
C4 C3 C2 106.9(3) . . ?
C4 C3 H3 126.6 . . ?
C2 C3 H3 126.6 . . ?
N2 C4 C3 105.3(3) . . ?
N2 C4 C5 122.4(3) . . ?
C3 C4 C5 132.3(3) . . ?
C4 C5 H5A 109.5 . . ?
C4 C5 H5B 109.5 . . ?
H5A C5 H5B 109.5 . . ?
C4 C5 H5C 109.5 . . ?
H5A C5 H5C 109.5 . . ?
H5B C5 H5C 109.5 . . ?
N2 C6 N3 110.8(3) . . ?
N2 C6 H6A 109.5 . . ?
N3 C6 H6A 109.5 . . ?
N2 C6 H6B 109.5 . . ?
N3 C6 H6B 109.5 . . ?
H6A C6 H6B 108.1 . . ?
C8 C7 C12 120.3(3) . . ?
C8 C7 N3 120.5(3) . . ?
C12 C7 N3 119.2(3) . . ?
C7 C8 C9 120.0(4) . . ?
C7 C8 H8 120.0 . . ?
C9 C8 H8 120.0 . . ?
C10 C9 C8 120.7(4) . . ?
C10 C9 H9 119.7 . . ?
C8 C9 H9 119.7 . . ?
C9 C10 C11 121.3(3) . . ?
C9 C10 H10 119.4 . . ?
C11 C10 H10 119.4 . . ?
C10 C11 C16 123.0(3) . . ?
C10 C11 C12 118.2(4) . . ?
C16 C11 C12 118.8(3) . . ?
C7 C12 C13 120.9(3) . . ?
C7 C12 C11 119.6(3) . . ?
C13 C12 C11 119.5(3) . . ?
C14 C13 N4 123.9(3) . . ?
C14 C13 C12 119.5(3) . . ?
N4 C13 C12 116.6(3) . . ?
C13 C14 C15 120.1(4) . . ?
C13 C14 H14 120.0 . . ?
C15 C14 H14 120.0 . . ?
C16 C15 C14 121.7(4) . . ?
C16 C15 H15 119.1 . . ?
C14 C15 H15 119.1 . . ?
C15 C16 C11 120.4(3) . . ?
C15 C16 H16 119.8 . . ?
C11 C16 H16 119.8 . . ?
N3 C17 N4 111.0(3) . . ?
N3 C17 C24 110.1(3) . . ?
N4 C17 C24 113.8(3) . . ?
N3 C17 H17 107.2 . . ?
N4 C17 H17 107.2 . . ?
C24 C17 H17 107.2 . . ?
N4 C18 N6 114.7(3) . . ?
N4 C18 H18A 108.6 . . ?
N6 C18 H18A 108.6 . . ?
N4 C18 H18B 108.6 . . ?
N6 C18 H18B 108.6 . . ?
H18A C18 H18B 107.6 . . ?
C20 C19 H19A 109.5 . . ?
C20 C19 H19B 109.5 . . ?
H19A C19 H19B 109.5 . . ?
C20 C19 H19C 109.5 . . ?
H19A C19 H19C 109.5 . . ?
H19B C19 H19C 109.5 . . ?
N5 C20 C21 111.5(3) . . ?
N5 C20 C19 120.4(3) . . ?
C21 C20 C19 128.1(3) . . ?
C22 C21 C20 106.2(3) . . ?
C22 C21 H21 126.9 . . ?
C20 C21 H21 126.9 . . ?
N6 C22 C21 106.0(3) . . ?
N6 C22 C23 123.3(3) . . ?
C21 C22 C23 130.7(3) . . ?
C22 C23 H23A 109.5 . . ?
C22 C23 H23B 109.5 . . ?
H23A C23 H23B 109.5 . . ?
C22 C23 H23C 109.5 . . ?
H23A C23 H23C 109.5 . . ?
H23B C23 H23C 109.5 . . ?
C25 C24 C29 118.5(4) . . ?
C25 C24 C17 121.6(3) . . ?
C29 C24 C17 119.9(3) . . ?
C24 C25 C26 120.9(4) . . ?
C24 C25 H25 119.5 . . ?
C26 C25 H25 119.5 . . ?
C27 C26 C25 120.0(4) . . ?
C27 C26 H26 120.0 . . ?
C25 C26 H26 120.0 . . ?
C26 C27 C28 120.3(4) . . ?
C26 C27 H27 119.8 . . ?
C28 C27 H27 119.8 . . ?
C27 C28 C29 119.3(4) . . ?
C27 C28 H28 120.4 . . ?
C29 C28 H28 120.4 . . ?
C24 C29 C28 121.0(4) . . ?
C24 C29 H29 119.5 . . ?
C28 C29 H29 119.5 . . ?

loop_
_geom_bond_atom_site_label_1
_geom_bond_atom_site_label_2
_geom_bond_distance
_geom_bond_site_symmetry_2
_geom_bond_publ_flag
N1 C2 1.336(5) . ?
N1 N2 1.367(4) . ?
N2 C4 1.362(4) . ?
N2 C6 1.450(4) . ?
N3 C7 1.445(4) . ?
N3 C17 1.467(4) . ?
N3 C6 1.479(4) . ?
N4 C13 1.393(4) . ?
N4 C18 1.435(4) . ?
N4 C17 1.456(4) . ?
N5 C20 1.333(4) . ?
N5 N6 1.367(4) . ?
N6 C22 1.364(4) . ?
N6 C18 1.458(4) . ?
C1 C2 1.503(5) . ?
C1 H1A 0.9800 . ?
C1 H1B 0.9800 . ?
C1 H1C 0.9800 . ?
C2 C3 1.386(5) . ?
C3 C4 1.370(5) . ?
C3 H3 0.9500 . ?
C4 C5 1.493(5) . ?
C5 H5A 0.9800 . ?
C5 H5B 0.9800 . ?
C5 H5C 0.9800 . ?
C6 H6A 0.9900 . ?
C6 H6B 0.9900 . ?
C7 C8 1.369(5) . ?
C7 C12 1.420(5) . ?
C8 C9 1.409(5) . ?
C8 H8 0.9500 . ?
C9 C10 1.359(6) . ?
C9 H9 0.9500 . ?
C10 C11 1.414(5) . ?
C10 H10 0.9500 . ?
C11 C16 1.410(6) . ?
C11 C12 1.416(5) . ?
C12 C13 1.440(5) . ?
C13 C14 1.369(5) . ?
C14 C15 1.403(5) . ?
C14 H14 0.9500 . ?
C15 C16 1.361(6) . ?
C15 H15 0.9500 . ?
C16 H16 0.9500 . ?
C17 C24 1.523(5) . ?
C17 H17 1.0000 . ?
C18 H18A 0.9900 . ?
C18 H18B 0.9900 . ?
C19 C20 1.499(5) . ?
C19 H19A 0.9800 . ?
C19 H19B 0.9800 . ?
C19 H19C 0.9800 . ?
C20 C21 1.391(5) . ?
C21 C22 1.371(5) . ?
C21 H21 0.9500 . ?
C22 C23 1.486(5) . ?
C23 H23A 0.9800 . ?
C23 H23B 0.9800 . ?
C23 H23C 0.9800 . ?
C24 C25 1.382(5) . ?
C24 C29 1.384(5) . ?
C25 C26 1.394(5) . ?
C25 H25 0.9500 . ?
C26 C27 1.365(7) . ?
C26 H26 0.9500 . ?
C27 C28 1.386(7) . ?
C27 H27 0.9500 . ?
C28 C29 1.395(6) . ?
C28 H28 0.9500 . ?
C29 H29 0.9500 . ?

loop_
_cod_related_entry_id
_cod_related_entry_database
_cod_related_entry_code
1 ChemSpider 25939900
